data_1568472
loop_
_publ_author_name
'Tang, Jian'
'Xu, Zijian'
'Liu, Zelong'
'Fu, Yuan'
'Hua, Jing'

_publ_section_title
;
 Pyridine-amido aluminum catalyst precursors for 1,3-butadiene
 transition-metal-free stereospecific polymerization
;
_journal_issue 8
_journal_name_full 'Polymer Chemistry'
_journal_page_first 980
_journal_page_last 989
_journal_paper_doi 10.1039/D2PY01093C
_journal_volume 14
_journal_year 2023
_chemical_absolute_configuration unk
_chemical_formula_moiety 'C19 H27 Al N2'
_chemical_formula_sum 'C19 H27 Al N2'
_chemical_formula_weight 310.40
_chemical_properties_physical Air-sensitive,Moisture-sensitive
_space_group_crystal_system orthorhombic
_space_group_IT_number 19
_space_group_name_Hall 'P 2ac 2ab'
_space_group_name_H-M_alt 'P 21 21 21'
_atom_sites_solution_hydrogens geom
_atom_sites_solution_primary dual
_audit_creation_date 2022-03-31
_audit_creation_method
;
Olex2 1.5
(compiled 2021.12.09 svn.r5202d8cf for OlexSys, GUI svn.r6439)
;
_audit_update_record
;
2022-05-26 deposited with the CCDC.	2023-01-19 downloaded from the CCDC.
;
_cell_angle_alpha 90
_cell_angle_beta 90
_cell_angle_gamma 90
_cell_formula_units_Z 4
_cell_length_a 8.0744(4)
_cell_length_b 12.6305(8)
_cell_length_c 18.8429(11)
_cell_measurement_reflns_used 9876
_cell_measurement_temperature 300.00
_cell_measurement_theta_max 26.227
_cell_measurement_theta_min 2.697
_cell_volume 1921.67(19)
_computing_cell_refinement 'SAINT v8.37A (Bruker, 2015)'
_computing_data_collection 'Bruker D8 Venture diffractrometer'
_computing_data_reduction 'SAINT v8.37A (Bruker, 2015)'
_computing_molecular_graphics 'Olex2 1.5 (Dolomanov et al., 2009)'
_computing_publication_material 'Olex2 1.5 (Dolomanov et al., 2009)'
_computing_structure_refinement 'SHELXL 2018/3 (Sheldrick, 2015)'
_computing_structure_solution 'SHELXT 2018/2 (Sheldrick, 2018)'
_diffrn_ambient_temperature 300.00
_diffrn_detector 'CCD area detector'
_diffrn_measured_fraction_theta_full 0.998
_diffrn_measured_fraction_theta_max 0.976
_diffrn_measurement_device 'three-circle diffractometer'
_diffrn_measurement_device_type 'Bruker APEX-II CCD'
_diffrn_measurement_method 'phi and omega scans'
_diffrn_radiation_monochromator graphite
_diffrn_radiation_probe x-ray
_diffrn_radiation_type MoK\a
_diffrn_radiation_wavelength 0.71073
_diffrn_reflns_av_R_equivalents 0.0837
_diffrn_reflns_av_unetI/netI 0.0372
_diffrn_reflns_Laue_measured_fraction_full 0.998
_diffrn_reflns_Laue_measured_fraction_max 0.976
_diffrn_reflns_limit_h_max 9
_diffrn_reflns_limit_h_min -10
_diffrn_reflns_limit_k_max 16
_diffrn_reflns_limit_k_min -16
_diffrn_reflns_limit_l_max 25
_diffrn_reflns_limit_l_min -25
_diffrn_reflns_number 64951
_diffrn_reflns_point_group_measured_fraction_full 0.999
_diffrn_reflns_point_group_measured_fraction_max 0.969
_diffrn_reflns_theta_full 25.242
_diffrn_reflns_theta_max 28.826
_diffrn_reflns_theta_min 2.697
_diffrn_source 'sealed X-ray tube'
_diffrn_source_current 30.0
_diffrn_source_power 1.5
_diffrn_source_target Mo
_diffrn_source_voltage 50.0
_diffrn_standards_number 0
_exptl_absorpt_coefficient_mu 0.105
_exptl_absorpt_correction_T_max 0.7456
_exptl_absorpt_correction_T_min 0.6183
_exptl_absorpt_correction_type multi-scan
_exptl_absorpt_process_details
'SADABS-2016/2 (Bruker,2016/2) was used for absorption correction. wR2(int) was 0.0881 before and 0.0602 after correction. The Ratio of minimum to maximum transmission is 0.8293. The \l/2 correction factor is Not present.'
_exptl_crystal_colour 'clear light yellow'
_exptl_crystal_colour_lustre clear
_exptl_crystal_colour_modifier light
_exptl_crystal_colour_primary yellow
_exptl_crystal_density_diffrn 1.073
_exptl_crystal_description block
_exptl_crystal_F_000 672
_exptl_crystal_size_max 0.23
_exptl_crystal_size_mid 0.21
_exptl_crystal_size_min 0.19
_refine_diff_density_max 0.181
_refine_diff_density_min -0.265
_refine_diff_density_rms 0.041
_refine_ls_abs_structure_details
;
 Flack x determined using 1238 quotients [(I+)-(I-)]/[(I+)+(I-)]
 (Parsons, Flack and Wagner, Acta Cryst. B69 (2013) 249-259).
;
_refine_ls_abs_structure_Flack 0.00(5)
_refine_ls_extinction_method none
_refine_ls_goodness_of_fit_ref 1.030
_refine_ls_hydrogen_treatment constr
_refine_ls_matrix_type full
_refine_ls_number_parameters 206
_refine_ls_number_reflns 4863
_refine_ls_number_restraints 0
_refine_ls_restrained_S_all 1.030
_refine_ls_R_factor_all 0.0853
_refine_ls_R_factor_gt 0.0504
_refine_ls_shift/su_max 0.000
_refine_ls_shift/su_mean 0.000
_refine_ls_structure_factor_coef Fsqd
_refine_ls_weighting_details 'w=1/[\s^2^(Fo^2^)+(0.0651P)^2^+0.3546P] where P=(Fo^2^+2Fc^2^)/3'
_refine_ls_weighting_scheme calc
_refine_ls_wR_factor_gt 0.1168
_refine_ls_wR_factor_ref 0.1332
_reflns_Friedel_coverage 0.749
_reflns_Friedel_fraction_full 1.000
_reflns_Friedel_fraction_max 0.959
_reflns_number_gt 3569
_reflns_number_total 4863
_reflns_threshold_expression 'I > 2\s(I)'
_cod_data_source_file d2py01093c2.cif
_cod_data_source_block 20211124g
_cod_depositor_comments 'Adding full bibliography for 1568468--1568473.cif.'
_cod_database_code 1568472
_shelx_shelxl_version_number 2018/3
_shelx_space_group_comment
;
The symmetry employed for this shelxl refinement is uniquely defined
by the following loop, which should always be used as a source of
symmetry information in preference to the above space-group names.
They are only intended as comments.
;
_shelx_estimated_absorpt_t_max 0.980
_shelx_estimated_absorpt_t_min 0.976
_olex2_refinement_description
;
1.a Aromatic/amide H refined with riding coordinates:
 C1(H1), C2(H2), C3(H3), C4(H4), C11(H11), C13(H13)
1.b Idealised Me refined as rotating group:
 C7(H7A,H7B,H7C), C8(H8A,H8B,H8C), C15(H15A,H15B,H15C), C16(H16A,H16B,H16C),
 C17(H17A,H17B,H17C), C18(H18A,H18B,H18C), C19(H19A,H19B,H19C)
;
_olex2_submission_special_instructions 'No special instructions were received'

loop_
_space_group_symop_operation_xyz
'x, y, z'
'-x+1/2, -y, z+1/2'
'-x, y+1/2, -z+1/2'
'x+1/2, -y+1/2, -z'

loop_
_atom_site_label
_atom_site_type_symbol
_atom_site_fract_x
_atom_site_fract_y
_atom_site_fract_z
_atom_site_U_iso_or_equiv
_atom_site_adp_type
_atom_site_occupancy
_atom_site_site_symmetry_order
_atom_site_calc_flag
_atom_site_refinement_flags_posn
_atom_site_refinement_flags_adp
_atom_site_refinement_flags_occupancy
_atom_site_disorder_assembly
_atom_site_disorder_group
Al1 Al 0.54423(12) 0.71596(7) 0.25757(5) 0.0487(3) Uani 1 1 d . . . . .
N1 N 0.4049(3) 0.8305(2) 0.29891(13) 0.0456(6) Uani 1 1 d . . . . .
N2 N 0.6203(3) 0.69943(19) 0.34937(12) 0.0420(5) Uani 1 1 d . . . . .
C1 C 0.2760(4) 0.8805(3) 0.26809(19) 0.0544(8) Uani 1 1 d . . . . .
H1 H 0.253314 0.867581 0.220480 0.065 Uiso 1 1 calc R U . . .
C2 C 0.1772(5) 0.9499(3) 0.3050(2) 0.0614(9) Uani 1 1 d . . . . .
H2 H 0.087778 0.982672 0.283004 0.074 Uiso 1 1 calc R U . . .
C3 C 0.2131(5) 0.9698(3) 0.3750(2) 0.0634(10) Uani 1 1 d . . . . .
H3 H 0.147473 1.016346 0.400953 0.076 Uiso 1 1 calc R U . . .
C4 C 0.3470(4) 0.9207(3) 0.40696(18) 0.0525(8) Uani 1 1 d . . . . .
H4 H 0.372676 0.934683 0.454151 0.063 Uiso 1 1 calc R U . . .
C5 C 0.4431(4) 0.8500(2) 0.36760(14) 0.0409(6) Uani 1 1 d . . . . .
C6 C 0.5979(4) 0.7937(2) 0.39581(15) 0.0437(6) Uani 1 1 d . . . . .
C7 C 0.5800(5) 0.7672(3) 0.47424(16) 0.0556(8) Uani 1 1 d . . . . .
H7A H 0.479905 0.727673 0.481544 0.083 Uiso 1 1 calc R U . . .
H7B H 0.575658 0.831547 0.501296 0.083 Uiso 1 1 calc R U . . .
H7C H 0.673181 0.725717 0.489335 0.083 Uiso 1 1 calc R U . . .
C8 C 0.7421(4) 0.8740(3) 0.3882(2) 0.0595(9) Uani 1 1 d . . . . .
H8A H 0.842104 0.843164 0.406387 0.089 Uiso 1 1 calc R U . . .
H8B H 0.716472 0.937017 0.414504 0.089 Uiso 1 1 calc R U . . .
H8C H 0.756820 0.891543 0.339047 0.089 Uiso 1 1 calc R U . . .
C9 C 0.6947(3) 0.6059(2) 0.37717(15) 0.0377(6) Uani 1 1 d . . . . .
C10 C 0.8655(4) 0.5853(2) 0.36935(16) 0.0435(7) Uani 1 1 d . . . . .
C11 C 0.9326(4) 0.4915(3) 0.39536(19) 0.0558(8) Uani 1 1 d . . . . .
H11 H 1.045479 0.479539 0.389822 0.067 Uiso 1 1 calc R U . . .
C12 C 0.8380(5) 0.4151(3) 0.42914(18) 0.0566(8) Uani 1 1 d . . . . .
C13 C 0.6698(4) 0.4337(3) 0.43450(17) 0.0506(8) Uani 1 1 d . . . . .
H13 H 0.603107 0.382734 0.455762 0.061 Uiso 1 1 calc R U . . .
C14 C 0.5962(4) 0.5267(2) 0.40902(16) 0.0425(6) Uani 1 1 d . . . . .
C15 C 0.9793(4) 0.6628(3) 0.3318(2) 0.0620(9) Uani 1 1 d . . . . .
H15A H 0.917233 0.702018 0.297210 0.093 Uiso 1 1 calc R U . . .
H15B H 1.066666 0.624610 0.308575 0.093 Uiso 1 1 calc R U . . .
H15C H 1.026029 0.710779 0.365867 0.093 Uiso 1 1 calc R U . . .
C16 C 0.9133(7) 0.3136(4) 0.4573(3) 0.0986(16) Uani 1 1 d . . . . .
H16A H 0.975255 0.279626 0.420250 0.148 Uiso 1 1 calc R U . . .
H16B H 0.826796 0.267268 0.473222 0.148 Uiso 1 1 calc R U . . .
H16C H 0.985746 0.329731 0.496234 0.148 Uiso 1 1 calc R U . . .
C17 C 0.4110(4) 0.5381(3) 0.4149(2) 0.0637(10) Uani 1 1 d . . . . .
H17A H 0.379512 0.608940 0.402375 0.096 Uiso 1 1 calc R U . . .
H17B H 0.377230 0.523681 0.462828 0.096 Uiso 1 1 calc R U . . .
H17C H 0.358164 0.488870 0.383389 0.096 Uiso 1 1 calc R U . . .
C18 C 0.3958(5) 0.6082(4) 0.2175(2) 0.0765(12) Uani 1 1 d . . . . .
H18A H 0.459921 0.556203 0.192457 0.115 Uiso 1 1 calc R U . . .
H18B H 0.319404 0.641190 0.185326 0.115 Uiso 1 1 calc R U . . .
H18C H 0.335433 0.574421 0.255122 0.115 Uiso 1 1 calc R U . . .
C19 C 0.6951(6) 0.7775(4) 0.1862(2) 0.0808(12) Uani 1 1 d . . . . .
H19A H 0.746706 0.839726 0.205402 0.121 Uiso 1 1 calc R U . . .
H19B H 0.633363 0.796137 0.144500 0.121 Uiso 1 1 calc R U . . .
H19C H 0.778729 0.726624 0.174004 0.121 Uiso 1 1 calc R U . . .

loop_
_atom_site_aniso_label
_atom_site_aniso_U_11
_atom_site_aniso_U_22
_atom_site_aniso_U_33
_atom_site_aniso_U_23
_atom_site_aniso_U_13
_atom_site_aniso_U_12
Al1 0.0546(5) 0.0545(5) 0.0371(4) -0.0031(4) -0.0011(4) 0.0114(4)
N1 0.0497(15) 0.0485(14) 0.0385(13) 0.0015(11) -0.0037(10) 0.0065(11)
N2 0.0445(13) 0.0424(13) 0.0390(12) -0.0005(10) -0.0006(10) 0.0072(11)
C1 0.0557(19) 0.0591(18) 0.0484(18) 0.0063(15) -0.0081(14) 0.0121(15)
C2 0.054(2) 0.063(2) 0.068(2) 0.0115(18) -0.0011(17) 0.0166(17)
C3 0.068(2) 0.060(2) 0.063(2) 0.0041(17) 0.0142(18) 0.0212(18)
C4 0.061(2) 0.0501(18) 0.0465(17) -0.0015(14) 0.0058(15) 0.0088(15)
C5 0.0471(16) 0.0392(14) 0.0363(14) 0.0021(11) 0.0021(12) -0.0005(13)
C6 0.0473(16) 0.0440(15) 0.0397(14) 0.0013(12) -0.0002(12) 0.0043(13)
C7 0.072(2) 0.0548(18) 0.0406(15) 0.0010(14) -0.0025(15) 0.0092(16)
C8 0.054(2) 0.059(2) 0.066(2) 0.0014(17) -0.0082(16) -0.0063(16)
C9 0.0325(13) 0.0428(15) 0.0380(14) -0.0020(11) -0.0010(11) 0.0018(11)
C10 0.0359(15) 0.0545(18) 0.0401(15) -0.0015(13) 0.0011(11) 0.0015(13)
C11 0.0371(16) 0.070(2) 0.0597(19) -0.0049(17) -0.0066(14) 0.0160(15)
C12 0.062(2) 0.0559(19) 0.0522(19) 0.0052(15) -0.0068(15) 0.0131(16)
C13 0.059(2) 0.0434(17) 0.0491(17) 0.0027(13) 0.0056(15) -0.0017(14)
C14 0.0400(15) 0.0437(15) 0.0438(15) -0.0010(12) 0.0029(12) 0.0009(12)
C15 0.0389(17) 0.079(2) 0.068(2) 0.0049(19) 0.0123(16) -0.0043(16)
C16 0.113(4) 0.079(3) 0.104(4) 0.027(3) -0.001(3) 0.038(3)
C17 0.0420(19) 0.063(2) 0.086(3) -0.0079(19) 0.0143(17) -0.0049(15)
C18 0.078(3) 0.082(3) 0.069(3) -0.030(2) -0.007(2) 0.008(2)
C19 0.100(3) 0.090(3) 0.052(2) 0.017(2) 0.020(2) 0.015(3)

loop_
_atom_type_symbol
_atom_type_description
_atom_type_scat_dispersion_real
_atom_type_scat_dispersion_imag
_atom_type_scat_source
C C 0.0033 0.0016 'International Tables Vol C Tables 4.2.6.8 and 6.1.1.4'
H H 0.0000 0.0000 'International Tables Vol C Tables 4.2.6.8 and 6.1.1.4'
Al Al 0.0645 0.0514 'International Tables Vol C Tables 4.2.6.8 and 6.1.1.4'
N N 0.0061 0.0033 'International Tables Vol C Tables 4.2.6.8 and 6.1.1.4'

loop_
_geom_angle_atom_site_label_1
_geom_angle_atom_site_label_2
_geom_angle_atom_site_label_3
_geom_angle
_geom_angle_site_symmetry_1
_geom_angle_site_symmetry_3
_geom_angle_publ_flag
N2 Al1 N1 84.48(11) . . ?
N2 Al1 C18 118.97(17) . . ?
N2 Al1 C19 118.49(17) . . ?
C18 Al1 N1 108.00(15) . . ?
C18 Al1 C19 112.8(2) . . ?
C19 Al1 N1 109.21(15) . . ?
C1 N1 Al1 127.4(2) . . ?
C1 N1 C5 120.1(3) . . ?
C5 N1 Al1 112.2(2) . . ?
C6 N2 Al1 114.80(18) . . ?
C9 N2 Al1 125.32(19) . . ?
C9 N2 C6 119.9(2) . . ?
N1 C1 H1 119.0 . . ?
N1 C1 C2 121.9(3) . . ?
C2 C1 H1 119.0 . . ?
C1 C2 H2 120.6 . . ?
C1 C2 C3 118.7(3) . . ?
C3 C2 H2 120.6 . . ?
C2 C3 H3 120.0 . . ?
C2 C3 C4 120.0(3) . . ?
C4 C3 H3 120.0 . . ?
C3 C4 H4 120.3 . . ?
C3 C4 C5 119.3(3) . . ?
C5 C4 H4 120.3 . . ?
N1 C5 C4 119.9(3) . . ?
N1 C5 C6 115.6(3) . . ?
C4 C5 C6 124.5(3) . . ?
N2 C6 C5 105.5(2) . . ?
N2 C6 C7 114.0(2) . . ?
N2 C6 C8 112.2(2) . . ?
C5 C6 C8 106.0(2) . . ?
C7 C6 C5 111.2(2) . . ?
C7 C6 C8 107.7(3) . . ?
C6 C7 H7A 109.5 . . ?
C6 C7 H7B 109.5 . . ?
C6 C7 H7C 109.5 . . ?
H7A C7 H7B 109.5 . . ?
H7A C7 H7C 109.5 . . ?
H7B C7 H7C 109.5 . . ?
C6 C8 H8A 109.5 . . ?
C6 C8 H8B 109.5 . . ?
C6 C8 H8C 109.5 . . ?
H8A C8 H8B 109.5 . . ?
H8A C8 H8C 109.5 . . ?
H8B C8 H8C 109.5 . . ?
C10 C9 N2 121.8(3) . . ?
C10 C9 C14 117.7(3) . . ?
C14 C9 N2 120.4(2) . . ?
C9 C10 C15 121.4(3) . . ?
C11 C10 C9 120.0(3) . . ?
C11 C10 C15 118.6(3) . . ?
C10 C11 H11 118.6 . . ?
C12 C11 C10 122.7(3) . . ?
C12 C11 H11 118.6 . . ?
C11 C12 C16 121.9(4) . . ?
C13 C12 C11 117.2(3) . . ?
C13 C12 C16 120.9(4) . . ?
C12 C13 H13 118.9 . . ?
C12 C13 C14 122.3(3) . . ?
C14 C13 H13 118.9 . . ?
C9 C14 C17 121.6(3) . . ?
C13 C14 C9 120.0(3) . . ?
C13 C14 C17 118.4(3) . . ?
C10 C15 H15A 109.5 . . ?
C10 C15 H15B 109.5 . . ?
C10 C15 H15C 109.5 . . ?
H15A C15 H15B 109.5 . . ?
H15A C15 H15C 109.5 . . ?
H15B C15 H15C 109.5 . . ?
C12 C16 H16A 109.5 . . ?
C12 C16 H16B 109.5 . . ?
C12 C16 H16C 109.5 . . ?
H16A C16 H16B 109.5 . . ?
H16A C16 H16C 109.5 . . ?
H16B C16 H16C 109.5 . . ?
C14 C17 H17A 109.5 . . ?
C14 C17 H17B 109.5 . . ?
C14 C17 H17C 109.5 . . ?
H17A C17 H17B 109.5 . . ?
H17A C17 H17C 109.5 . . ?
H17B C17 H17C 109.5 . . ?
Al1 C18 H18A 109.5 . . ?
Al1 C18 H18B 109.5 . . ?
Al1 C18 H18C 109.5 . . ?
H18A C18 H18B 109.5 . . ?
H18A C18 H18C 109.5 . . ?
H18B C18 H18C 109.5 . . ?
Al1 C19 H19A 109.5 . . ?
Al1 C19 H19B 109.5 . . ?
Al1 C19 H19C 109.5 . . ?
H19A C19 H19B 109.5 . . ?
H19A C19 H19C 109.5 . . ?
H19B C19 H19C 109.5 . . ?

loop_
_geom_bond_atom_site_label_1
_geom_bond_atom_site_label_2
_geom_bond_distance
_geom_bond_site_symmetry_2
_geom_bond_publ_flag
Al1 N1 1.991(3) . ?
Al1 N2 1.848(2) . ?
Al1 C18 1.965(4) . ?
Al1 C19 1.974(4) . ?
N1 C1 1.349(4) . ?
N1 C5 1.353(4) . ?
N2 C6 1.488(4) . ?
N2 C9 1.425(4) . ?
C1 H1 0.9300 . ?
C1 C2 1.374(5) . ?
C2 H2 0.9300 . ?
C2 C3 1.375(5) . ?
C3 H3 0.9300 . ?
C3 C4 1.384(5) . ?
C4 H4 0.9300 . ?
C4 C5 1.396(4) . ?
C5 C6 1.534(4) . ?
C6 C7 1.522(4) . ?
C6 C8 1.551(4) . ?
C7 H7A 0.9600 . ?
C7 H7B 0.9600 . ?
C7 H7C 0.9600 . ?
C8 H8A 0.9600 . ?
C8 H8B 0.9600 . ?
C8 H8C 0.9600 . ?
C9 C10 1.411(4) . ?
C9 C14 1.412(4) . ?
C10 C11 1.392(4) . ?
C10 C15 1.517(4) . ?
C11 H11 0.9300 . ?
C11 C12 1.385(5) . ?
C12 C13 1.382(5) . ?
C12 C16 1.515(5) . ?
C13 H13 0.9300 . ?
C13 C14 1.401(4) . ?
C14 C17 1.506(5) . ?
C15 H15A 0.9600 . ?
C15 H15B 0.9600 . ?
C15 H15C 0.9600 . ?
C16 H16A 0.9600 . ?
C16 H16B 0.9600 . ?
C16 H16C 0.9600 . ?
C17 H17A 0.9600 . ?
C17 H17B 0.9600 . ?
C17 H17C 0.9600 . ?
C18 H18A 0.9600 . ?
C18 H18B 0.9600 . ?
C18 H18C 0.9600 . ?
C19 H19A 0.9600 . ?
C19 H19B 0.9600 . ?
C19 H19C 0.9600 . ?

loop_
_geom_torsion_atom_site_label_1
_geom_torsion_atom_site_label_2
_geom_torsion_atom_site_label_3
_geom_torsion_atom_site_label_4
_geom_torsion
_geom_torsion_site_symmetry_1
_geom_torsion_site_symmetry_2
_geom_torsion_site_symmetry_3
_geom_torsion_site_symmetry_4
_geom_torsion_publ_flag
Al1 N1 C1 C2 172.3(3) . . . . ?
Al1 N1 C5 C4 -173.8(2) . . . . ?
Al1 N1 C5 C6 8.5(3) . . . . ?
Al1 N2 C6 C5 29.7(3) . . . . ?
Al1 N2 C6 C7 151.9(2) . . . . ?
Al1 N2 C6 C8 -85.3(3) . . . . ?
Al1 N2 C9 C10 85.4(3) . . . . ?
Al1 N2 C9 C14 -89.8(3) . . . . ?
N1 Al1 N2 C6 -21.7(2) . . . . ?
N1 Al1 N2 C9 157.8(2) . . . . ?
N1 C1 C2 C3 1.1(6) . . . . ?
N1 C5 C6 N2 -23.7(3) . . . . ?
N1 C5 C6 C7 -147.7(3) . . . . ?
N1 C5 C6 C8 95.5(3) . . . . ?
N2 C9 C10 C11 -178.0(3) . . . . ?
N2 C9 C10 C15 0.9(4) . . . . ?
N2 C9 C14 C13 178.3(3) . . . . ?
N2 C9 C14 C17 -0.2(4) . . . . ?
C1 N1 C5 C4 1.1(4) . . . . ?
C1 N1 C5 C6 -176.6(3) . . . . ?
C1 C2 C3 C4 0.2(6) . . . . ?
C2 C3 C4 C5 -0.8(5) . . . . ?
C3 C4 C5 N1 0.2(5) . . . . ?
C3 C4 C5 C6 177.7(3) . . . . ?
C4 C5 C6 N2 158.7(3) . . . . ?
C4 C5 C6 C7 34.7(4) . . . . ?
C4 C5 C6 C8 -82.1(4) . . . . ?
C5 N1 C1 C2 -1.7(5) . . . . ?
C6 N2 C9 C10 -95.1(3) . . . . ?
C6 N2 C9 C14 89.7(3) . . . . ?
C9 N2 C6 C5 -149.9(2) . . . . ?
C9 N2 C6 C7 -27.6(4) . . . . ?
C9 N2 C6 C8 95.1(3) . . . . ?
C9 C10 C11 C12 0.2(5) . . . . ?
C10 C9 C14 C13 2.9(4) . . . . ?
C10 C9 C14 C17 -175.6(3) . . . . ?
C10 C11 C12 C13 2.0(5) . . . . ?
C10 C11 C12 C16 -179.8(4) . . . . ?
C11 C12 C13 C14 -1.8(5) . . . . ?
C12 C13 C14 C9 -0.7(5) . . . . ?
C12 C13 C14 C17 177.8(3) . . . . ?
C14 C9 C10 C11 -2.7(4) . . . . ?
C14 C9 C10 C15 176.3(3) . . . . ?
C15 C10 C11 C12 -178.7(3) . . . . ?
C16 C12 C13 C14 180.0(4) . . . . ?
C18 Al1 N2 C6 -129.3(2) . . . . ?
C18 Al1 N2 C9 50.3(3) . . . . ?
C19 Al1 N2 C6 87.2(2) . . . . ?
C19 Al1 N2 C9 -93.3(3) . . . . ?
